data_8103348
loop_
_publ_author_name
'Daocheng Xia'
'Lifeng Liu'
'Xiuying Ma'
'Jingxia Ma'
'Jihuan Yao'

_publ_section_title
;
 Crystal structure of
 (m4-phthalato-O:O':O'':O''':O'''')(m3-acetato-O:O:O')(m-hydroxo)dicadmium(II),
 Cd2(C2H3O2)(C8H4O4)(OH)
;
_journal_issue 2
_journal_name_full 'Zeitschrift f\"ur Kristallographie - New Crystal Structures'
_journal_page_first 183
_journal_volume 227
_journal_year 2012
_chemical_formula_moiety 'C10 H8 Cd2 N0 O7'
_chemical_formula_sum 'C10 H8 Cd2 N0 O7'
_chemical_formula_weight 464.96
_chemical_melting_point ?
_chemical_name_systematic
;
 (phthalato)(acetato)(hydroxo)-di-cadmium(II)
;
_space_group_IT_number 14
_symmetry_cell_setting monoclinic
_symmetry_space_group_name_Hall '-P 2yn'
_symmetry_space_group_name_H-M 'P 1 21/n 1'
_atom_sites_solution_hydrogens geom
_atom_sites_solution_primary direct
_atom_sites_solution_secondary difmap
_audit_creation_method SHELXL-97
_audit_update_record
;
2011-09-25 # Formatted by publCIF
;
_cell_angle_alpha 90.000(5)
_cell_angle_beta 94.518(5)
_cell_angle_gamma 90.000(5)
_cell_formula_units_Z 4
_cell_length_a 6.886(5)
_cell_length_b 7.359(5)
_cell_length_c 22.779(5)
_cell_measurement_reflns_used 1576
_cell_measurement_temperature 293(2)
_cell_measurement_theta_max 29.0088
_cell_measurement_theta_min 3.0254
_cell_volume 1150.7(12)
_computing_cell_refinement CrysAlis
_computing_data_collection CrysAlis
_computing_data_reduction CrysAlis
_computing_structure_refinement 'SHELXL-97 (Sheldrick, 2008)'
_computing_structure_solution SHELXL-97[1]
_diffrn_ambient_temperature 293(2)
_diffrn_detector_area_resol_mean 10.0
_diffrn_measured_fraction_theta_full 0.979
_diffrn_measured_fraction_theta_max 0.835
_diffrn_measurement_device_type 'Oxford Diffraction Gemini R Ultra'
_diffrn_measurement_method '\w scan'
_diffrn_radiation_monochromator graphite
_diffrn_radiation_source 'fine-focus sealed tube'
_diffrn_radiation_type MoK\a
_diffrn_radiation_wavelength 0.71069
_diffrn_reflns_av_R_equivalents 0.0413
_diffrn_reflns_av_sigmaI/netI 0.0723
_diffrn_reflns_limit_h_max 9
_diffrn_reflns_limit_h_min -6
_diffrn_reflns_limit_k_max 8
_diffrn_reflns_limit_k_min -9
_diffrn_reflns_limit_l_max 27
_diffrn_reflns_limit_l_min -28
_diffrn_reflns_number 4474
_diffrn_reflns_theta_full 25.00
_diffrn_reflns_theta_max 29.07
_diffrn_reflns_theta_min 3.03
_exptl_absorpt_coefficient_mu 3.722
_exptl_absorpt_correction_T_max 1.00000
_exptl_absorpt_correction_T_min 0.92764
_exptl_absorpt_correction_type multi-scan
_exptl_crystal_colour colorless
_exptl_crystal_density_diffrn 2.684
_exptl_crystal_density_method 'not measured'
_exptl_crystal_description block
_exptl_crystal_F_000 880
_exptl_crystal_size_max 0.28
_exptl_crystal_size_mid 0.25
_exptl_crystal_size_min 0.22
_refine_diff_density_max 0.966
_refine_diff_density_min -1.847
_refine_diff_density_rms 0.267
_refine_ls_extinction_method none
_refine_ls_goodness_of_fit_ref 1.075
_refine_ls_hydrogen_treatment constr
_refine_ls_matrix_type full
_refine_ls_number_parameters 172
_refine_ls_number_reflns 2568
_refine_ls_number_restraints 0
_refine_ls_restrained_S_all 1.075
_refine_ls_R_factor_all 0.0598
_refine_ls_R_factor_gt 0.0416
_refine_ls_shift/su_max 0.000
_refine_ls_shift/su_mean 0.000
_refine_ls_structure_factor_coef Fsqd
_refine_ls_weighting_details 'calc w=1/[\s^2^(Fo^2^)+(0.0294P)^2^+0.0000P] where P=(Fo^2^+2Fc^2^)/3'
_refine_ls_weighting_scheme calc
_refine_ls_wR_factor_gt 0.0818
_refine_ls_wR_factor_ref 0.0960
_reflns_number_gt 2021
_reflns_number_total 2568
_reflns_threshold_expression >2\s(I)
_cod_data_source_file 1267-3695.cff
_cod_data_source_block p21n
_cod_depositor_comments
;
The following automatic conversions were performed:

'_chemical_melting_point' value 'not measured' was changed to '?' -
the value is undefined or not given.

Automatic conversion script
Id: cif_fix_values 1891 2012-01-12 08:04:46Z andrius 
;
_cod_original_sg_symbol_H-M p21/n
_cod_database_code 8103348

loop_
_symmetry_equiv_pos_as_xyz
'x, y, z'
'-x+1/2, y+1/2, -z+1/2'
'-x, -y, -z'
'x-1/2, -y-1/2, z-1/2'

loop_
_atom_site_label
_atom_site_type_symbol
_atom_site_fract_x
_atom_site_fract_y
_atom_site_fract_z
_atom_site_U_iso_or_equiv
_atom_site_adp_type
_atom_site_occupancy
_atom_site_symmetry_multiplicity
_atom_site_calc_flag
_atom_site_refinement_flags
Cd2 Cd -0.27653(7) 0.21260(6) 0.24172(2) 0.01873(15) Uani 1 1 d .
Cd1 Cd 0.22995(7) -0.01575(6) 0.26818(2) 0.01728(15) Uani 1 1 d .
O2 O 0.1045(7) -0.3509(6) 0.3027(2) 0.0229(11) Uani 1 1 d .
C7 C 0.2454(10) -0.3539(9) 0.4598(3) 0.0266(16) Uani 1 1 d .
H7 H 0.2760 -0.2315 0.4647 0.032 Uiso 1 1 calc R
C6 C 0.2619(11) -0.4688(10) 0.5083(3) 0.0302(18) Uani 1 1 d .
H6 H 0.3018 -0.4231 0.5454 0.036 Uiso 1 1 calc R
C5 C 0.2191(10) -0.6512(9) 0.5013(3) 0.0296(17) Uani 1 1 d .
H5 H 0.2314 -0.7288 0.5336 0.036 Uiso 1 1 calc R
O7 O -0.0763(6) -0.0256(5) 0.2284(2) 0.0209(10) Uani 1 1 d .
O1 O 0.2136(7) -0.1276(6) 0.3615(2) 0.0309(12) Uani 1 1 d .
C8 C 0.1835(9) -0.4189(9) 0.4037(3) 0.0192(14) Uani 1 1 d .
C1 C 0.1669(9) -0.2897(9) 0.3537(3) 0.0207(15) Uani 1 1 d .
C4 C 0.1575(10) -0.7187(9) 0.4460(3) 0.0277(16) Uani 1 1 d .
H4 H 0.1270 -0.8413 0.4415 0.033 Uiso 1 1 calc R
C3 C 0.1413(9) -0.6045(8) 0.3971(3) 0.0187(14) Uani 1 1 d .
C2 C 0.0716(10) -0.6896(8) 0.3393(3) 0.0176(14) Uani 1 1 d .
O3 O 0.2030(7) -0.7277(6) 0.3039(2) 0.0222(10) Uani 1 1 d .
O4 O -0.1033(6) -0.7279(6) 0.3310(2) 0.0268(11) Uani 1 1 d .
O5 O 0.5637(7) -0.0125(6) 0.2979(2) 0.0238(11) Uani 1 1 d .
O6 O 0.7425(7) -0.2016(6) 0.3541(2) 0.0313(12) Uani 1 1 d .
C10 C 0.6396(10) -0.0621(9) 0.3491(3) 0.0219(15) Uani 1 1 d .
C9 C 0.6036(10) 0.0506(10) 0.4017(3) 0.0305(17) Uani 1 1 d .
H9A H 0.5221 0.1519 0.3897 0.046 Uiso 1 1 calc R
H9B H 0.7255 0.0943 0.4196 0.046 Uiso 1 1 calc R
H9C H 0.5401 -0.0220 0.4295 0.046 Uiso 1 1 calc R

loop_
_atom_site_aniso_label
_atom_site_aniso_U_11
_atom_site_aniso_U_22
_atom_site_aniso_U_33
_atom_site_aniso_U_23
_atom_site_aniso_U_13
_atom_site_aniso_U_12
Cd2 0.0169(3) 0.0158(3) 0.0233(3) 0.00140(19) 0.0003(2) 0.00090(19)
Cd1 0.0157(3) 0.0153(2) 0.0210(3) -0.00037(18) 0.00234(19) -0.00044(18)
O2 0.027(3) 0.024(2) 0.017(3) 0.002(2) -0.002(2) 0.009(2)
C7 0.026(4) 0.027(4) 0.027(4) -0.002(3) 0.003(3) 0.000(3)
C6 0.039(4) 0.039(4) 0.012(4) -0.004(3) -0.008(3) -0.002(3)
C5 0.034(4) 0.032(4) 0.021(4) 0.010(3) -0.002(3) 0.011(3)
O7 0.015(2) 0.018(2) 0.029(3) -0.001(2) -0.004(2) -0.0002(18)
O1 0.039(3) 0.022(3) 0.032(3) 0.002(2) 0.002(2) -0.013(2)
C8 0.013(3) 0.023(3) 0.022(4) -0.003(3) 0.004(3) 0.001(3)
C1 0.021(3) 0.020(3) 0.021(4) 0.006(3) -0.001(3) -0.004(3)
C4 0.029(4) 0.020(3) 0.035(4) 0.006(3) 0.009(3) 0.001(3)
C3 0.015(3) 0.022(3) 0.020(4) 0.003(3) 0.005(3) 0.003(3)
C2 0.025(4) 0.012(3) 0.016(3) 0.005(3) 0.007(3) 0.001(3)
O3 0.028(3) 0.016(2) 0.023(3) 0.0021(19) 0.010(2) -0.003(2)
O4 0.018(3) 0.038(3) 0.024(3) 0.001(2) 0.000(2) -0.001(2)
O5 0.021(2) 0.030(3) 0.021(3) 0.003(2) -0.002(2) -0.001(2)
O6 0.035(3) 0.031(3) 0.027(3) -0.003(2) 0.003(2) 0.010(2)
C10 0.024(4) 0.025(3) 0.017(4) 0.002(3) 0.002(3) 0.002(3)
C9 0.028(4) 0.032(4) 0.031(4) -0.010(3) 0.004(3) -0.006(3)

loop_
_atom_type_symbol
_atom_type_description
_atom_type_scat_dispersion_real
_atom_type_scat_dispersion_imag
_atom_type_scat_source
C C 0.0033 0.0016 'International Tables Vol C Tables 4.2.6.8 and 6.1.1.4'
H H 0.0000 0.0000 'International Tables Vol C Tables 4.2.6.8 and 6.1.1.4'
N N 0.0061 0.0033 'International Tables Vol C Tables 4.2.6.8 and 6.1.1.4'
O O 0.0106 0.0060 'International Tables Vol C Tables 4.2.6.8 and 6.1.1.4'
Cd Cd -0.8075 1.2024 'International Tables Vol C Tables 4.2.6.8 and 6.1.1.4'

loop_
_geom_angle_atom_site_label_1
_geom_angle_atom_site_label_2
_geom_angle_atom_site_label_3
_geom_angle
_geom_angle_site_symmetry_1
_geom_angle_site_symmetry_3
O7 Cd2 O6 88.66(18) . 2
O7 Cd2 O7 166.64(6) . 2_455
O6 Cd2 O7 97.53(17) 2 2_455
O7 Cd2 O4 89.26(16) . 1_565
O6 Cd2 O4 134.17(17) 2 1_565
O7 Cd2 O4 77.92(16) 2_455 1_565
O7 Cd2 O5 81.23(17) . 1_455
O6 Cd2 O5 140.93(16) 2 1_455
O7 Cd2 O5 100.81(17) 2_455 1_455
O4 Cd2 O5 83.63(16) 1_565 1_455
O7 Cd2 O2 110.40(15) . 2_455
O6 Cd2 O2 79.63(16) 2 2_455
O7 Cd2 O2 82.46(15) 2_455 2_455
O4 Cd2 O2 142.54(16) 1_565 2_455
O5 Cd2 O2 69.07(15) 1_455 2_455
O7 Cd1 O3 94.28(16) . 1_565
O7 Cd1 O1 104.57(18) . .
O3 Cd1 O1 89.49(16) 1_565 .
O7 Cd1 O3 85.71(17) . 2
O3 Cd1 O3 153.66(12) 1_565 2
O1 Cd1 O3 116.05(17) . 2
O7 Cd1 O5 172.68(18) . .
O3 Cd1 O5 89.59(16) 1_565 .
O1 Cd1 O5 81.65(17) . .
O3 Cd1 O5 88.07(16) 2 .
O7 Cd1 O2 103.24(17) . 2
O3 Cd1 O2 79.95(16) 1_565 2
O1 Cd1 O2 150.88(16) . 2
O3 Cd1 O2 74.46(16) 2 2
O5 Cd1 O2 71.30(16) . 2
C1 O2 Cd1 130.3(4) . 2_545
C1 O2 Cd2 122.5(4) . 2_445
Cd1 O2 Cd2 107.05(17) 2_545 2_445
C6 C7 C8 121.2(6) . .
C6 C7 H7 119.4 . .
C8 C7 H7 119.4 . .
C5 C6 C7 119.8(6) . .
C5 C6 H6 120.1 . .
C7 C6 H6 120.1 . .
C6 C5 C4 120.0(6) . .
C6 C5 H5 120.0 . .
C4 C5 H5 120.0 . .
Cd1 O7 Cd2 119.09(18) . .
Cd1 O7 Cd2 109.32(17) . 2_445
Cd2 O7 Cd2 108.7(2) . 2_445
C1 O1 Cd1 104.1(4) . .
C7 C8 C3 118.5(6) . .
C7 C8 C1 118.9(6) . .
C3 C8 C1 122.7(6) . .
O1 C1 O2 121.8(6) . .
O1 C1 C8 120.1(6) . .
O2 C1 C8 118.0(6) . .
C5 C4 C3 120.6(6) . .
C5 C4 H4 119.7 . .
C3 C4 H4 119.7 . .
C4 C3 C8 119.9(6) . .
C4 C3 C2 116.7(6) . .
C8 C3 C2 123.4(6) . .
O4 C2 O3 125.3(6) . .
O4 C2 C3 117.9(6) . .
O3 C2 C3 116.6(6) . .
C2 O3 Cd1 120.4(4) . 1_545
C2 O3 Cd1 118.8(4) . 2_545
Cd1 O3 Cd1 110.04(19) 1_545 2_545
C2 O4 Cd2 127.2(4) . 1_545
C10 O5 Cd1 125.1(4) . .
C10 O5 Cd2 120.2(4) . 1_655
Cd1 O5 Cd2 109.39(17) . 1_655
C10 O6 Cd2 103.8(4) . 2_545
O6 C10 O5 120.1(6) . .
O6 C10 C9 120.9(6) . .
O5 C10 C9 119.1(6) . .
C10 C9 H9A 109.5 . .
C10 C9 H9B 109.5 . .
H9A C9 H9B 109.5 . .
C10 C9 H9C 109.5 . .
H9A C9 H9C 109.5 . .
H9B C9 H9C 109.5 . .

loop_
_geom_bond_atom_site_label_1
_geom_bond_atom_site_label_2
_geom_bond_distance
_geom_bond_site_symmetry_2
Cd2 O7 2.266(4) .
Cd2 O6 2.302(5) 2
Cd2 O7 2.305(4) 2_455
Cd2 O4 2.317(5) 1_565
Cd2 O5 2.411(5) 1_455
Cd2 O2 2.446(5) 2_455
Cd1 O7 2.230(4) .
Cd1 O3 2.283(4) 1_565
Cd1 O1 2.291(5) .
Cd1 O3 2.338(4) 2
Cd1 O5 2.344(5) .
Cd1 O2 2.380(5) 2
O2 C1 1.289(8) .
O2 Cd1 2.380(5) 2_545
O2 Cd2 2.446(5) 2_445
C7 C6 1.389(10) .
C7 C8 1.399(9) .
C7 H7 0.9300 .
C6 C5 1.381(9) .
C6 H6 0.9300 .
C5 C4 1.390(10) .
C5 H5 0.9300 .
O7 Cd2 2.305(4) 2_445
O1 C1 1.244(7) .
C8 C3 1.402(9) .
C8 C1 1.481(9) .
C4 C3 1.392(9) .
C4 H4 0.9300 .
C3 C2 1.502(9) .
C2 O4 1.237(8) .
C2 O3 1.289(8) .
O3 Cd1 2.283(4) 1_545
O3 Cd1 2.338(4) 2_545
O4 Cd2 2.317(5) 1_545
O5 C10 1.294(8) .
O5 Cd2 2.411(5) 1_655
O6 C10 1.247(8) .
O6 Cd2 2.302(5) 2_545
C10 C9 1.493(10) .
C9 H9A 0.9600 .
C9 H9B 0.9600 .
C9 H9C 0.9600 .

loop_
_geom_torsion_atom_site_label_1
_geom_torsion_atom_site_label_2
_geom_torsion_atom_site_label_3
_geom_torsion_atom_site_label_4
_geom_torsion
_geom_torsion_site_symmetry_1
_geom_torsion_site_symmetry_4
C8 C7 C6 C5 0.8(12) . .
C7 C6 C5 C4 -0.7(11) . .
O3 Cd1 O7 Cd2 -3.6(2) 1_565 .
O1 Cd1 O7 Cd2 87.0(2) . .
O3 Cd1 O7 Cd2 -157.1(2) 2 .
O5 Cd1 O7 Cd2 -125.3(11) . .
O2 Cd1 O7 Cd2 -84.2(3) 2 .
O3 Cd1 O7 Cd2 -129.3(2) 1_565 2_445
O1 Cd1 O7 Cd2 -38.7(2) . 2_445
O3 Cd1 O7 Cd2 77.1(2) 2 2_445
O5 Cd1 O7 Cd2 109.0(12) . 2_445
O2 Cd1 O7 Cd2 150.05(18) 2 2_445
O6 Cd2 O7 Cd1 104.9(2) 2 .
O7 Cd2 O7 Cd1 -13.1(6) 2_455 .
O4 Cd2 O7 Cd1 -29.3(2) 1_565 .
O5 Cd2 O7 Cd1 -113.0(3) 1_455 .
O2 Cd2 O7 Cd1 -176.7(2) 2_455 .
O6 Cd2 O7 Cd2 -129.1(2) 2 2_445
O7 Cd2 O7 Cd2 113.0(5) 2_455 2_445
O4 Cd2 O7 Cd2 96.7(2) 1_565 2_445
O5 Cd2 O7 Cd2 13.03(17) 1_455 2_445
O2 Cd2 O7 Cd2 -50.7(2) 2_455 2_445
O7 Cd1 O1 C1 66.4(4) . .
O3 Cd1 O1 C1 160.7(4) 1_565 .
O3 Cd1 O1 C1 -25.9(5) 2 .
O5 Cd1 O1 C1 -109.7(4) . .
O2 Cd1 O1 C1 -131.3(4) 2 .
C6 C7 C8 C3 -1.1(10) . .
C6 C7 C8 C1 179.4(7) . .
Cd1 O1 C1 O2 -13.0(7) . .
Cd1 O1 C1 C8 166.5(5) . .
Cd1 O2 C1 O1 99.9(7) 2_545 .
Cd2 O2 C1 O1 -74.8(8) 2_445 .
Cd1 O2 C1 C8 -79.6(7) 2_545 .
Cd2 O2 C1 C8 105.7(6) 2_445 .
C7 C8 C1 O1 2.4(10) . .
C3 C8 C1 O1 -177.1(6) . .
C7 C8 C1 O2 -178.1(6) . .
C3 C8 C1 O2 2.4(9) . .
C6 C5 C4 C3 0.9(11) . .
C5 C4 C3 C8 -1.2(10) . .
C5 C4 C3 C2 -179.4(6) . .
C7 C8 C3 C4 1.3(9) . .
C1 C8 C3 C4 -179.2(6) . .
C7 C8 C3 C2 179.3(6) . .
C1 C8 C3 C2 -1.2(9) . .
C4 C3 C2 O4 74.6(8) . .
C8 C3 C2 O4 -103.5(7) . .
C4 C3 C2 O3 -100.9(7) . .
C8 C3 C2 O3 81.0(7) . .
O4 C2 O3 Cd1 -49.9(8) . 1_545
C3 C2 O3 Cd1 125.2(5) . 1_545
O4 C2 O3 Cd1 90.8(7) . 2_545
C3 C2 O3 Cd1 -94.1(5) . 2_545
O3 C2 O4 Cd2 -22.3(9) . 1_545
C3 C2 O4 Cd2 162.6(4) . 1_545
O7 Cd1 O5 C10 -149.2(11) . .
O3 Cd1 O5 C10 88.8(5) 1_565 .
O1 Cd1 O5 C10 -0.8(5) . .
O3 Cd1 O5 C10 -117.5(5) 2 .
O2 Cd1 O5 C10 168.3(5) 2 .
O7 Cd1 O5 Cd2 56.6(13) . 1_655
O3 Cd1 O5 Cd2 -65.4(2) 1_565 1_655
O1 Cd1 O5 Cd2 -154.9(2) . 1_655
O3 Cd1 O5 Cd2 88.4(2) 2 1_655
O2 Cd1 O5 Cd2 14.14(17) 2 1_655
Cd2 O6 C10 O5 7.2(7) 2_545 .
Cd2 O6 C10 C9 -172.2(6) 2_545 .
Cd1 O5 C10 O6 112.1(6) . .
Cd2 O5 C10 O6 -96.3(7) 1_655 .
Cd1 O5 C10 C9 -68.4(8) . .
Cd2 O5 C10 C9 83.2(7) 1_655 .
